data_7126496
loop_
_publ_author_name
'Hay, Moya A.'
'Sarkar, Arup'
'Craig, Gavin A.'
'Marriott, Katie E. R.'
'Wilson, Claire'
'Rajaraman, Gopalan'
'Murrie, Mark'

_publ_section_title
;
 A large axial magnetic anisotropy in trigonal bipyramidal Fe(ii).
;
_journal_issue 50
_journal_name_full 'Chemical communications (Cambridge, England)'
_journal_page_first 6826
_journal_page_last 6829
_journal_paper_doi 10.1039/d0cc02382e
_journal_volume 56
_journal_year 2020
_chemical_formula_moiety 'C14 H30 Cl3 Fe N4, Cl O4'
_chemical_formula_sum 'C14 H30 Cl4 Fe N4 O4'
_chemical_formula_weight 516.07
_space_group_crystal_system orthorhombic
_space_group_IT_number 29
_space_group_name_Hall 'P 2c -2ac'
_space_group_name_H-M_alt 'P c a 21'
_atom_sites_solution_hydrogens geom
_atom_sites_solution_primary iterative
_audit_creation_date 2020-03-18
_audit_creation_method
;
Olex2 1.3
(compiled 2020.02.04 svn.rd84adfe8 for OlexSys, GUI svn.r6032)
;
_audit_update_record
;
2020-03-23 deposited with the CCDC.	2020-05-06 downloaded from the CCDC.
;
_cell_angle_alpha 90
_cell_angle_beta 90
_cell_angle_gamma 90
_cell_formula_units_Z 4
_cell_length_a 12.504(3)
_cell_length_b 12.830(3)
_cell_length_c 13.185(3)
_cell_measurement_reflns_used 3625
_cell_measurement_temperature 100(2)
_cell_measurement_theta_max 24.02
_cell_measurement_theta_min 2.27
_cell_volume 2115.2(9)
_computing_cell_refinement 'SAINT v8.34A (Bruker, 2013)'
_computing_data_reduction 'SAINT v8.34A (Bruker, 2013)'
_computing_molecular_graphics 'Olex2 1.3 (Dolomanov et al., 2009)'
_computing_publication_material 'Olex2 1.3 (Dolomanov et al., 2009)'
_computing_structure_refinement 'SHELXL 2018/3 (Sheldrick, 2015)'
_computing_structure_solution
;
Superflip  (Palatinus & Chapuis, 2007;Palatinus & van der Lee, 2008;
Palatinus et al., 2012)
;
_diffrn_ambient_temperature 100(2)
_diffrn_detector 'charge integrating pixel array detector'
_diffrn_detector_type 'Bruker PHOTON II'
_diffrn_measured_fraction_theta_full 1.000
_diffrn_measured_fraction_theta_max 1.000
_diffrn_measurement_device 'four-circle diffractometer'
_diffrn_measurement_device_type 'Bruker APEX-II CCD'
_diffrn_measurement_method '\f and \w scans'
_diffrn_radiation_collimation 'focusing mirrors'
_diffrn_radiation_monochromator 'multilayer mirror optics'
_diffrn_radiation_type MoK\a
_diffrn_radiation_wavelength 0.71073
_diffrn_reflns_av_R_equivalents 0.1208
_diffrn_reflns_av_unetI/netI 0.1021
_diffrn_reflns_Laue_measured_fraction_full 1.000
_diffrn_reflns_Laue_measured_fraction_max 1.000
_diffrn_reflns_limit_h_max 15
_diffrn_reflns_limit_h_min -15
_diffrn_reflns_limit_k_max 15
_diffrn_reflns_limit_k_min -13
_diffrn_reflns_limit_l_max 16
_diffrn_reflns_limit_l_min -16
_diffrn_reflns_number 20994
_diffrn_reflns_point_group_measured_fraction_full 0.999
_diffrn_reflns_point_group_measured_fraction_max 0.998
_diffrn_reflns_theta_full 25.242
_diffrn_reflns_theta_max 25.718
_diffrn_reflns_theta_min 1.587
_diffrn_source_current 40.0
_diffrn_source_power 2.0
_diffrn_source_type 'INCOATEC I\ms 3.0'
_diffrn_source_voltage 50.0
_diffrn_standards_number 0
_exptl_absorpt_coefficient_mu 1.246
_exptl_absorpt_correction_T_max 1.0000
_exptl_absorpt_correction_T_min 0.7817
_exptl_absorpt_correction_type multi-scan
_exptl_absorpt_process_details
'SADABS-2012/1 (Bruker,2012) was used for absorption correction. wR2(int) was 0.1297 before and 0.1078 after correction. The Ratio of minimum to maximum transmission is 0.7817. The \l/2 correction factor is 0.0015.'
_exptl_crystal_colour yellow
_exptl_crystal_colour_primary yellow
_exptl_crystal_density_diffrn 1.621
_exptl_crystal_description block
_exptl_crystal_F_000 1072
_exptl_crystal_size_max 0.1
_exptl_crystal_size_mid 0.1
_exptl_crystal_size_min 0.05
_refine_diff_density_max 0.497
_refine_diff_density_min -0.526
_refine_diff_density_rms 0.098
_refine_ls_abs_structure_details
;
 Refined as an inversion twin.
;
_refine_ls_abs_structure_Flack 0.01(4)
_refine_ls_extinction_method none
_refine_ls_goodness_of_fit_ref 1.028
_refine_ls_hydrogen_treatment constr
_refine_ls_matrix_type full
_refine_ls_number_parameters 247
_refine_ls_number_reflns 4010
_refine_ls_number_restraints 1
_refine_ls_restrained_S_all 1.028
_refine_ls_R_factor_all 0.0895
_refine_ls_R_factor_gt 0.0448
_refine_ls_shift/su_max 0.000
_refine_ls_shift/su_mean 0.000
_refine_ls_structure_factor_coef Fsqd
_refine_ls_weighting_details 'w=1/[\s^2^(Fo^2^)+(0.0316P)^2^] where P=(Fo^2^+2Fc^2^)/3'
_refine_ls_weighting_scheme calc
_refine_ls_wR_factor_gt 0.0840
_refine_ls_wR_factor_ref 0.0996
_reflns_Friedel_coverage 0.905
_reflns_Friedel_fraction_full 0.999
_reflns_Friedel_fraction_max 0.996
_reflns_number_gt 2952
_reflns_number_total 4010
_reflns_threshold_expression 'I > 2\s(I)'
_cod_data_source_file d0cc02382e2.cif
_cod_data_source_block 1
_cod_depositor_comments 'Adding full bibliography for 7126496.cif.'
_cod_original_cell_volume 2115.3(8)
_cod_database_code 7126496
_shelx_shelxl_version_number 2018/3
_shelx_space_group_comment
;
The symmetry employed for this shelxl refinement is uniquely defined
by the following loop, which should always be used as a source of
symmetry information in preference to the above space-group names.
They are only intended as comments.
;
_olex2_refinement_description
;
1. Twinned data refinement
 Scales: 0.99(4)
 0.01(4)
2. Fixed Uiso
 At 1.2 times of:
  All C(H,H) groups
 At 1.5 times of:
  All C(H,H,H) groups
3.a Secondary CH2 refined with riding coordinates:
 C2A(H2Aa,H2Ab), C2C(H2Ca,H2Cb), C4C(H4Ca,H4Cb), C1A(H1Aa,H1Ab), C4B(H4Ba,
 H4Bb), C1B(H1Ba,H1Bb), C2B(H2Ba,H2Bb), C4A(H4Aa,H4Ab), C3B(H3Ba,H3Bb),
 C3C(H3Ca,H3Cb), C1C(H1Ca,H1Cb), C3A(H3Aa,H3Ab)
3.b Idealised Me refined as rotating group:
 C6(H6a,H6b,H6c), C5(H5a,H5b,H5c)
;
_olex2_submission_special_instructions 'No special instructions were received'

loop_
_space_group_symop_operation_xyz
'x, y, z'
'-x, -y, z+1/2'
'-x+1/2, y, z+1/2'
'x+1/2, -y, z'

loop_
_atom_site_label
_atom_site_type_symbol
_atom_site_fract_x
_atom_site_fract_y
_atom_site_fract_z
_atom_site_U_iso_or_equiv
_atom_site_adp_type
_atom_site_occupancy
_atom_site_site_symmetry_order
_atom_site_calc_flag
_atom_site_refinement_flags_posn
_atom_site_refinement_flags_adp
_atom_site_refinement_flags_occupancy
_atom_site_disorder_assembly
_atom_site_disorder_group
Fe1 Fe 0.45992(8) 0.25208(8) 0.31146(8) 0.0171(3) Uani 1 1 d . . . . .
Cl2 Cl 0.55950(16) 0.19205(16) 0.45089(14) 0.0243(5) Uani 1 1 d . . . . .
Cl3 Cl 0.30652(15) 0.16479(15) 0.25857(15) 0.0252(5) Uani 1 1 d . . . . .
Cl4 Cl 0.46792(15) 0.72731(13) 0.29206(12) 0.0192(4) Uani 1 1 d . . . . .
Cl1 Cl 0.52205(15) 0.40107(14) 0.22870(13) 0.0237(5) Uani 1 1 d . . . . .
O3 O 0.5371(4) 0.6872(5) 0.2149(4) 0.0387(16) Uani 1 1 d . . . . .
O1 O 0.4460(4) 0.8349(4) 0.2739(4) 0.0352(15) Uani 1 1 d . . . . .
O4 O 0.3691(4) 0.6708(4) 0.2928(4) 0.0335(15) Uani 1 1 d . . . . .
N4 N 0.6717(5) 0.0422(5) 0.0762(5) 0.0175(14) Uani 1 1 d . . . . .
O2 O 0.5181(5) 0.7157(5) 0.3898(4) 0.0328(15) Uani 1 1 d . . . . .
C6 C 0.7363(7) -0.0221(6) 0.0036(6) 0.027(2) Uani 1 1 d . . . . .
H6A H 0.780382 -0.071627 0.041707 0.041 Uiso 1 1 calc R U . . .
H6B H 0.782566 0.023697 -0.036548 0.041 Uiso 1 1 calc R U . . .
H6C H 0.688123 -0.060315 -0.041693 0.041 Uiso 1 1 calc R U . . .
N2 N 0.2449(5) 0.4857(4) 0.5244(4) 0.0155(14) Uani 1 1 d . . . . .
N1 N 0.3543(5) 0.3583(5) 0.4133(4) 0.0163(14) Uani 1 1 d . . . . .
C2A C 0.3552(6) 0.5279(6) 0.5048(6) 0.023(2) Uani 1 1 d . . . . .
H2AA H 0.387658 0.552401 0.568979 0.027 Uiso 1 1 calc R U . . .
H2AB H 0.351488 0.587433 0.457180 0.027 Uiso 1 1 calc R U . . .
C2C C 0.2550(7) 0.3819(6) 0.5743(6) 0.0247(19) Uani 1 1 d . . . . .
H2CA H 0.183928 0.358269 0.598159 0.030 Uiso 1 1 calc R U . . .
H2CB H 0.302982 0.387232 0.633721 0.030 Uiso 1 1 calc R U . . .
C5 C 0.1842(6) 0.5599(6) 0.5897(6) 0.023(2) Uani 1 1 d . . . . .
H5A H 0.225689 0.574981 0.651053 0.035 Uiso 1 1 calc R U . . .
H5B H 0.115547 0.528619 0.608795 0.035 Uiso 1 1 calc R U . . .
H5C H 0.171420 0.624674 0.552336 0.035 Uiso 1 1 calc R U . . .
C4C C 0.5959(6) -0.0258(6) 0.1354(5) 0.0173(18) Uani 1 1 d . . . . .
H4CA H 0.634623 -0.086586 0.163484 0.021 Uiso 1 1 calc R U . . .
H4CB H 0.538184 -0.051600 0.090570 0.021 Uiso 1 1 calc R U . . .
C1A C 0.4227(6) 0.4406(6) 0.4592(6) 0.0229(18) Uani 1 1 d . . . . .
H1AA H 0.470593 0.469886 0.406656 0.028 Uiso 1 1 calc R U . . .
H1AB H 0.467905 0.409369 0.512891 0.028 Uiso 1 1 calc R U . . .
C4B C 0.6073(6) 0.1215(6) 0.0200(5) 0.024(2) Uani 1 1 d . . . . .
H4BA H 0.567358 0.087855 -0.035877 0.029 Uiso 1 1 calc R U . . .
H4BB H 0.654999 0.175221 -0.009353 0.029 Uiso 1 1 calc R U . . .
N3 N 0.5616(5) 0.1525(5) 0.2014(4) 0.0170(15) Uani 1 1 d . . . . .
C1B C 0.2691(6) 0.4120(6) 0.3538(5) 0.0180(18) Uani 1 1 d . . . . .
H1BA H 0.228983 0.359863 0.313529 0.022 Uiso 1 1 calc R U . . .
H1BB H 0.302559 0.461750 0.305946 0.022 Uiso 1 1 calc R U . . .
C2B C 0.1913(6) 0.4708(6) 0.4233(5) 0.0204(18) Uani 1 1 d . . . . .
H2BA H 0.173087 0.539271 0.393327 0.025 Uiso 1 1 calc R U . . .
H2BB H 0.124517 0.430304 0.431727 0.025 Uiso 1 1 calc R U . . .
C4A C 0.7448(6) 0.0974(6) 0.1493(6) 0.0201(18) Uani 1 1 d . . . . .
H4AA H 0.802494 0.133648 0.111874 0.024 Uiso 1 1 calc R U . . .
H4AB H 0.777944 0.046528 0.196203 0.024 Uiso 1 1 calc R U . . .
C3B C 0.5292(6) 0.1719(6) 0.0952(5) 0.0202(18) Uani 1 1 d . . . . .
H3BA H 0.526453 0.247924 0.082829 0.024 Uiso 1 1 calc R U . . .
H3BB H 0.456644 0.143276 0.083935 0.024 Uiso 1 1 calc R U . . .
C3C C 0.5485(5) 0.0398(5) 0.2216(6) 0.0180(17) Uani 1 1 d . . . . .
H3CA H 0.471545 0.023490 0.228934 0.022 Uiso 1 1 calc R U . . .
H3CB H 0.584601 0.021802 0.286072 0.022 Uiso 1 1 calc R U . . .
C1C C 0.3005(6) 0.3029(6) 0.4979(5) 0.0222(19) Uani 1 1 d . . . . .
H1CA H 0.352459 0.256759 0.532528 0.027 Uiso 1 1 calc R U . . .
H1CB H 0.241948 0.259066 0.470900 0.027 Uiso 1 1 calc R U . . .
C3A C 0.6775(6) 0.1770(6) 0.2095(6) 0.0193(18) Uani 1 1 d . . . . .
H3AA H 0.699262 0.175677 0.281698 0.023 Uiso 1 1 calc R U . . .
H3AB H 0.690887 0.247916 0.182870 0.023 Uiso 1 1 calc R U . . .

loop_
_atom_site_aniso_label
_atom_site_aniso_U_11
_atom_site_aniso_U_22
_atom_site_aniso_U_33
_atom_site_aniso_U_23
_atom_site_aniso_U_13
_atom_site_aniso_U_12
Fe1 0.0194(6) 0.0189(5) 0.0129(5) 0.0004(4) -0.0003(6) -0.0006(5)
Cl2 0.0287(12) 0.0316(12) 0.0127(9) 0.0017(8) 0.0001(8) 0.0095(9)
Cl3 0.0225(11) 0.0240(11) 0.0292(10) -0.0070(9) -0.0011(9) -0.0022(8)
Cl4 0.0246(11) 0.0185(11) 0.0146(10) 0.0005(7) -0.0012(8) 0.0011(8)
Cl1 0.0336(12) 0.0193(11) 0.0182(10) 0.0008(8) 0.0084(9) 0.0006(9)
O3 0.041(4) 0.046(4) 0.029(3) -0.007(3) 0.013(3) 0.013(3)
O1 0.052(4) 0.023(3) 0.031(3) 0.004(3) 0.002(3) 0.002(3)
O4 0.030(4) 0.032(3) 0.038(4) 0.001(3) -0.005(3) -0.011(3)
N4 0.020(4) 0.015(4) 0.018(3) -0.003(3) -0.002(3) 0.000(3)
O2 0.031(4) 0.043(4) 0.024(3) -0.001(3) -0.007(3) 0.008(3)
C6 0.031(5) 0.028(5) 0.023(5) -0.009(4) 0.008(4) 0.006(4)
N2 0.021(4) 0.015(3) 0.011(3) 0.001(2) 0.003(3) -0.001(3)
N1 0.016(4) 0.020(4) 0.013(3) -0.001(3) 0.002(3) -0.001(3)
C2A 0.021(5) 0.029(5) 0.017(4) -0.009(3) -0.001(4) -0.010(4)
C2C 0.028(5) 0.026(5) 0.020(4) 0.004(4) 0.006(4) 0.007(4)
C5 0.029(5) 0.027(5) 0.013(4) -0.003(3) 0.001(4) 0.003(4)
C4C 0.017(5) 0.018(4) 0.017(4) 0.001(3) -0.007(3) -0.004(3)
C1A 0.017(5) 0.033(5) 0.018(4) -0.007(4) -0.003(4) -0.006(4)
C4B 0.032(5) 0.029(5) 0.011(4) 0.002(3) -0.001(4) 0.007(4)
N3 0.014(4) 0.022(4) 0.016(3) -0.002(3) -0.002(3) -0.004(3)
C1B 0.024(5) 0.016(4) 0.014(4) 0.002(3) -0.006(3) -0.001(3)
C2B 0.026(5) 0.019(5) 0.016(4) 0.001(3) -0.009(3) 0.002(3)
C4A 0.018(5) 0.024(5) 0.018(4) -0.002(3) -0.001(3) -0.003(4)
C3B 0.026(5) 0.021(5) 0.013(4) 0.003(3) -0.006(3) 0.002(4)
C3C 0.018(5) 0.017(4) 0.020(4) 0.002(3) 0.000(4) -0.006(3)
C1C 0.025(5) 0.022(5) 0.020(4) 0.005(4) 0.004(4) 0.003(4)
C3A 0.019(5) 0.021(5) 0.017(4) -0.001(3) 0.004(3) -0.003(3)

loop_
_atom_type_symbol
_atom_type_description
_atom_type_scat_dispersion_real
_atom_type_scat_dispersion_imag
_atom_type_scat_source
C C 0.0033 0.0016 'International Tables Vol C Tables 4.2.6.8 and 6.1.1.4'
H H 0.0000 0.0000 'International Tables Vol C Tables 4.2.6.8 and 6.1.1.4'
Cl Cl 0.1484 0.1585 'International Tables Vol C Tables 4.2.6.8 and 6.1.1.4'
Fe Fe 0.3463 0.8444 'International Tables Vol C Tables 4.2.6.8 and 6.1.1.4'
N N 0.0061 0.0033 'International Tables Vol C Tables 4.2.6.8 and 6.1.1.4'
O O 0.0106 0.0060 'International Tables Vol C Tables 4.2.6.8 and 6.1.1.4'

loop_
_geom_angle_atom_site_label_1
_geom_angle_atom_site_label_2
_geom_angle_atom_site_label_3
_geom_angle
_geom_angle_site_symmetry_1
_geom_angle_site_symmetry_3
_geom_angle_publ_flag
Cl3 Fe1 Cl2 120.87(9) . . ?
Cl3 Fe1 Cl1 121.88(8) . . ?
Cl1 Fe1 Cl2 117.24(8) . . ?
N1 Fe1 Cl2 92.38(15) . . ?
N1 Fe1 Cl3 89.23(16) . . ?
N1 Fe1 Cl1 88.81(15) . . ?
N3 Fe1 Cl2 91.05(16) . . ?
N3 Fe1 Cl3 89.97(15) . . ?
N3 Fe1 Cl1 88.63(16) . . ?
N3 Fe1 N1 176.4(2) . . ?
O3 Cl4 O4 110.2(3) . . ?
O3 Cl4 O2 109.6(3) . . ?
O1 Cl4 O3 110.2(3) . . ?
O1 Cl4 O4 108.9(3) . . ?
O1 Cl4 O2 109.5(3) . . ?
O4 Cl4 O2 108.5(4) . . ?
C6 N4 C4C 110.5(6) . . ?
C6 N4 C4A 109.9(6) . . ?
C4C N4 C4A 108.8(5) . . ?
C4B N4 C6 110.4(6) . . ?
C4B N4 C4C 108.2(6) . . ?
C4B N4 C4A 108.9(6) . . ?
N4 C6 H6A 109.5 . . ?
N4 C6 H6B 109.5 . . ?
N4 C6 H6C 109.5 . . ?
H6A C6 H6B 109.5 . . ?
H6A C6 H6C 109.5 . . ?
H6B C6 H6C 109.5 . . ?
C2C N2 C2A 108.7(6) . . ?
C2C N2 C5 110.9(6) . . ?
C2C N2 C2B 108.4(6) . . ?
C5 N2 C2A 109.7(6) . . ?
C5 N2 C2B 111.5(6) . . ?
C2B N2 C2A 107.6(5) . . ?
C1A N1 Fe1 108.9(4) . . ?
C1A N1 C1B 107.3(6) . . ?
C1B N1 Fe1 111.9(4) . . ?
C1C N1 Fe1 114.3(4) . . ?
C1C N1 C1A 107.1(6) . . ?
C1C N1 C1B 107.1(6) . . ?
N2 C2A H2AA 110.1 . . ?
N2 C2A H2AB 110.1 . . ?
N2 C2A C1A 108.1(6) . . ?
H2AA C2A H2AB 108.4 . . ?
C1A C2A H2AA 110.1 . . ?
C1A C2A H2AB 110.1 . . ?
N2 C2C H2CA 109.8 . . ?
N2 C2C H2CB 109.8 . . ?
N2 C2C C1C 109.3(6) . . ?
H2CA C2C H2CB 108.3 . . ?
C1C C2C H2CA 109.8 . . ?
C1C C2C H2CB 109.8 . . ?
N2 C5 H5A 109.5 . . ?
N2 C5 H5B 109.5 . . ?
N2 C5 H5C 109.5 . . ?
H5A C5 H5B 109.5 . . ?
H5A C5 H5C 109.5 . . ?
H5B C5 H5C 109.5 . . ?
N4 C4C H4CA 110.1 . . ?
N4 C4C H4CB 110.1 . . ?
N4 C4C C3C 108.0(6) . . ?
H4CA C4C H4CB 108.4 . . ?
C3C C4C H4CA 110.1 . . ?
C3C C4C H4CB 110.1 . . ?
N1 C1A C2A 111.3(6) . . ?
N1 C1A H1AA 109.4 . . ?
N1 C1A H1AB 109.4 . . ?
C2A C1A H1AA 109.4 . . ?
C2A C1A H1AB 109.4 . . ?
H1AA C1A H1AB 108.0 . . ?
N4 C4B H4BA 110.1 . . ?
N4 C4B H4BB 110.1 . . ?
N4 C4B C3B 108.0(6) . . ?
H4BA C4B H4BB 108.4 . . ?
C3B C4B H4BA 110.1 . . ?
C3B C4B H4BB 110.1 . . ?
C3B N3 Fe1 110.5(4) . . ?
C3B N3 C3A 107.4(5) . . ?
C3C N3 Fe1 111.5(4) . . ?
C3C N3 C3B 107.7(6) . . ?
C3C N3 C3A 107.5(6) . . ?
C3A N3 Fe1 112.0(4) . . ?
N1 C1B H1BA 109.3 . . ?
N1 C1B H1BB 109.3 . . ?
N1 C1B C2B 111.4(5) . . ?
H1BA C1B H1BB 108.0 . . ?
C2B C1B H1BA 109.3 . . ?
C2B C1B H1BB 109.3 . . ?
N2 C2B C1B 108.0(6) . . ?
N2 C2B H2BA 110.1 . . ?
N2 C2B H2BB 110.1 . . ?
C1B C2B H2BA 110.1 . . ?
C1B C2B H2BB 110.1 . . ?
H2BA C2B H2BB 108.4 . . ?
N4 C4A H4AA 110.1 . . ?
N4 C4A H4AB 110.1 . . ?
N4 C4A C3A 108.0(6) . . ?
H4AA C4A H4AB 108.4 . . ?
C3A C4A H4AA 110.1 . . ?
C3A C4A H4AB 110.1 . . ?
C4B C3B H3BA 109.3 . . ?
C4B C3B H3BB 109.3 . . ?
N3 C3B C4B 111.5(6) . . ?
N3 C3B H3BA 109.3 . . ?
N3 C3B H3BB 109.3 . . ?
H3BA C3B H3BB 108.0 . . ?
C4C C3C H3CA 109.4 . . ?
C4C C3C H3CB 109.4 . . ?
N3 C3C C4C 111.1(6) . . ?
N3 C3C H3CA 109.4 . . ?
N3 C3C H3CB 109.4 . . ?
H3CA C3C H3CB 108.0 . . ?
N1 C1C C2C 110.2(6) . . ?
N1 C1C H1CA 109.6 . . ?
N1 C1C H1CB 109.6 . . ?
C2C C1C H1CA 109.6 . . ?
C2C C1C H1CB 109.6 . . ?
H1CA C1C H1CB 108.1 . . ?
N3 C3A C4A 110.8(6) . . ?
N3 C3A H3AA 109.5 . . ?
N3 C3A H3AB 109.5 . . ?
C4A C3A H3AA 109.5 . . ?
C4A C3A H3AB 109.5 . . ?
H3AA C3A H3AB 108.1 . . ?

loop_
_geom_bond_atom_site_label_1
_geom_bond_atom_site_label_2
_geom_bond_distance
_geom_bond_site_symmetry_2
_geom_bond_publ_flag
Fe1 Cl2 2.350(2) . ?
Fe1 Cl3 2.328(2) . ?
Fe1 Cl1 2.334(2) . ?
Fe1 N1 2.324(6) . ?
Fe1 N3 2.314(6) . ?
Cl4 O3 1.431(5) . ?
Cl4 O1 1.427(6) . ?
Cl4 O4 1.433(5) . ?
Cl4 O2 1.441(6) . ?
N4 C6 1.499(9) . ?
N4 C4C 1.506(9) . ?
N4 C4B 1.494(9) . ?
N4 C4A 1.506(9) . ?
C6 H6A 0.9800 . ?
C6 H6B 0.9800 . ?
C6 H6C 0.9800 . ?
N2 C2A 1.504(10) . ?
N2 C2C 1.491(9) . ?
N2 C5 1.492(9) . ?
N2 C2B 1.504(9) . ?
N1 C1A 1.489(9) . ?
N1 C1B 1.492(9) . ?
N1 C1C 1.484(9) . ?
C2A H2AA 0.9900 . ?
C2A H2AB 0.9900 . ?
C2A C1A 1.525(10) . ?
C2C H2CA 0.9900 . ?
C2C H2CB 0.9900 . ?
C2C C1C 1.538(10) . ?
C5 H5A 0.9800 . ?
C5 H5B 0.9800 . ?
C5 H5C 0.9800 . ?
C4C H4CA 0.9900 . ?
C4C H4CB 0.9900 . ?
C4C C3C 1.534(10) . ?
C1A H1AA 0.9900 . ?
C1A H1AB 0.9900 . ?
C4B H4BA 0.9900 . ?
C4B H4BB 0.9900 . ?
C4B C3B 1.534(10) . ?
N3 C3B 1.479(8) . ?
N3 C3C 1.479(9) . ?
N3 C3A 1.486(9) . ?
C1B H1BA 0.9900 . ?
C1B H1BB 0.9900 . ?
C1B C2B 1.535(10) . ?
C2B H2BA 0.9900 . ?
C2B H2BB 0.9900 . ?
C4A H4AA 0.9900 . ?
C4A H4AB 0.9900 . ?
C4A C3A 1.543(10) . ?
C3B H3BA 0.9900 . ?
C3B H3BB 0.9900 . ?
C3C H3CA 0.9900 . ?
C3C H3CB 0.9900 . ?
C1C H1CA 0.9900 . ?
C1C H1CB 0.9900 . ?
C3A H3AA 0.9900 . ?
C3A H3AB 0.9900 . ?

loop_
_geom_torsion_atom_site_label_1
_geom_torsion_atom_site_label_2
_geom_torsion_atom_site_label_3
_geom_torsion_atom_site_label_4
_geom_torsion
_geom_torsion_site_symmetry_1
_geom_torsion_site_symmetry_2
_geom_torsion_site_symmetry_3
_geom_torsion_site_symmetry_4
_geom_torsion_publ_flag
Fe1 N1 C1A C2A 165.8(5) . . . . ?
Fe1 N1 C1B C2B 172.8(5) . . . . ?
Fe1 N1 C1C C2C 166.8(5) . . . . ?
Fe1 N3 C3B C4B 170.3(5) . . . . ?
Fe1 N3 C3C C4C 167.7(5) . . . . ?
Fe1 N3 C3A C4A 170.4(4) . . . . ?
N4 C4C C3C N3 18.6(8) . . . . ?
N4 C4B C3B N3 17.3(9) . . . . ?
N4 C4A C3A N3 17.7(8) . . . . ?
C6 N4 C4C C3C 169.1(6) . . . . ?
C6 N4 C4B C3B 170.5(6) . . . . ?
C6 N4 C4A C3A 170.1(6) . . . . ?
N2 C2A C1A N1 21.2(8) . . . . ?
N2 C2C C1C N1 19.3(9) . . . . ?
N1 C1B C2B N2 18.7(8) . . . . ?
C2A N2 C2C C1C -68.9(8) . . . . ?
C2A N2 C2B C1B 48.5(7) . . . . ?
C2C N2 C2A C1A 45.8(7) . . . . ?
C2C N2 C2B C1B -68.8(8) . . . . ?
C5 N2 C2A C1A 167.2(6) . . . . ?
C5 N2 C2C C1C 170.4(6) . . . . ?
C5 N2 C2B C1B 168.8(6) . . . . ?
C4C N4 C4B C3B 49.4(7) . . . . ?
C4C N4 C4A C3A -68.8(7) . . . . ?
C1A N1 C1B C2B -67.8(7) . . . . ?
C1A N1 C1C C2C 46.1(8) . . . . ?
C4B N4 C4C C3C -69.8(7) . . . . ?
C4B N4 C4A C3A 49.0(7) . . . . ?
C1B N1 C1A C2A 44.5(8) . . . . ?
C1B N1 C1C C2C -68.7(7) . . . . ?
C2B N2 C2A C1A -71.4(7) . . . . ?
C2B N2 C2C C1C 47.7(8) . . . . ?
C4A N4 C4C C3C 48.4(7) . . . . ?
C4A N4 C4B C3B -68.8(8) . . . . ?
C3B N3 C3C C4C 46.3(7) . . . . ?
C3B N3 C3A C4A -68.1(7) . . . . ?
C3C N3 C3B C4B -67.7(7) . . . . ?
C3C N3 C3A C4A 47.6(7) . . . . ?
C1C N1 C1A C2A -70.2(8) . . . . ?
C1C N1 C1B C2B 46.9(8) . . . . ?
C3A N3 C3B C4B 47.9(8) . . . . ?
C3A N3 C3C C4C -69.2(7) . . . . ?

loop_
_twin_individual_id
_twin_individual_mass_fraction_refined
1 0.99(4)
2 0.01(4)
